data_5000198
loop_
_publ_author_name
'Brown, S. D.'
'Burgess, J.'
'Fawcett, J.'
'Parsons, S. A.'
'Russell, D. R.'
'Waltham, E.'

_publ_section_title
;
 Three Polymorphic Forms of 2-Ethyl-3-hydroxy-4-pyranone (Ethyl Maltol)
;
_journal_issue 7
_journal_name_full 'Acta Crystallographica Section C'
_journal_page_first 1335
_journal_page_last 1338
_journal_paper_doi 10.1107/S010827019401423X
_journal_volume 51
_journal_year 1995
_chemical_formula_sum 'C7 H8 O3'
_space_group_IT_number 2
_symmetry_cell_setting triclinic
_symmetry_Int_Tables_number 2
_symmetry_space_group_name_Hall '-P 1'
_symmetry_space_group_name_H-M 'P -1'
_cell_angle_alpha 62.13(1)
_cell_angle_beta 68.28(1)
_cell_angle_gamma 76.39(1)
_cell_formula_units_Z 2
_cell_length_a 7.144(3)
_cell_length_b 7.641(2)
_cell_length_c 7.700(4)
_cod_duplicate_entry 2003636
_cod_database_code 5000198

loop_
_symmetry_equiv_pos_site_id
_symmetry_equiv_pos_as_xyz
1 x,y,z
2 -x,-y,-z

loop_
_atom_site_label
_atom_site_type_symbol
_atom_site_fract_x
_atom_site_fract_y
_atom_site_fract_z
O1 O 0.9536(3) 0.8984(3) 0.3314(3)
O2 O 0.7702(3) 0.9633(3) 0.0471(3)
O3 O 0.4772(3) 0.6941(3) 0.6553(3)
C1 C 0.8409(6) 0.4850(5) 0.8339(5)
C2 C 0.7483(5) 0.6929(5) 0.7665(4)
C3 C 0.6675(4) 0.7501(4) 0.5920(4)
C4 C 0.7665(4) 0.8418(4) 0.3888(4)
C5 C 0.6765(4) 0.8810(4) 0.2331(4)
C6 C 0.4766(4) 0.8202(4) 0.3112(5)
C7 C 0.3878(4) 0.7337(5) 0.5117(5)
H1 H 1.03540 0.91780 0.19140
H2 H 0.89010 0.45390 0.94620
H3 H 0.74140 0.39540 0.87820
H4 H 0.95110 0.47180 0.72120
H5 H 0.82280 0.79500 0.72920
H6 H 0.63190 0.72860 0.88350
H7 H 0.40770 0.83510 0.21430
H8 H 0.26260 0.69110 0.57020

loop_
_atom_type_symbol
_atom_type_radius_bond
C 0.68
H 0.23
O 0.68
